data_1532958
loop_
_publ_author_name
'Munoz, A.'
'Alonso, J.A.'
'Casais, M.T.'
'Martinez-Lope, M.J.'
'Fernandez-Diaz, M.T.'

_publ_section_title
;
 Crystal and magnetic structure of the complex oxides Sr2 Mn Mo O6, Sr2 Mn
 W O6 and Ca2 Mn W O6: a neutron diffraction study
;
_journal_name_full 'Journal of Physics: Condensed Matter'
_journal_page_first 8817
_journal_page_last 8830
_journal_volume 14
_journal_year 2002
_chemical_formula_sum 'Mn O6 Sr2 W'
_chemical_name_systematic 'Sr2 (Mn W O6)'
_space_group_IT_number 14
_symmetry_space_group_name_Hall '-P 2yn'
_symmetry_space_group_name_H-M 'P 1 21/n 1'
_cell_angle_alpha 90
_cell_angle_beta 89.936
_cell_angle_gamma 90
_cell_formula_units_Z 2
_cell_length_a 5.6803
_cell_length_b 5.6723
_cell_length_c 8.0199
_cell_volume 258.404
_citation_journal_id_ASTM JCOMEL
_cod_data_source_file Munoz_JCOMEL_2002_364.cif
_cod_data_source_block Mn1O6Sr2W1
_cod_original_sg_symbol_Hall '-P 2ybc (x-z,y,z)'
_cod_original_formula_sum 'Mn1 O6 Sr2 W1'
_cod_database_code 1532958

loop_
_symmetry_equiv_pos_as_xyz
x,y,z
-x+1/2,y+1/2,-z+1/2
-x,-y,-z
x-1/2,-y-1/2,z-1/2

loop_
_atom_site_label
_atom_site_type_symbol
_atom_site_fract_x
_atom_site_fract_y
_atom_site_fract_z
_atom_site_occupancy
_atom_site_U_iso_or_equiv
O1 O-2 0.0555 0.4918 0.2359 1 0.0
Sr1 Sr+2 0.9984 0.0185 0.2456 1 0.0
O3 O-2 0.203 0.2302 0.9717 1 0.0
W1 W+6 0.5 0 0.5 1 0.0
O2 O-2 0.7367 0.2908 0.0293 1 0.0
Mn1 Mn+2 0.5 0 0 1 0.0
